data_4505662
loop_
_publ_author_name
'Aaker\"oy, Christer B.'
'Beatty, Alicia M.'
'Helfrich, Brian A.'
'Nieuwenhuyzen, Mark'

_publ_section_title
;
 Do Polymorphic Compounds Make Good Cocrystallizing Agents? A Structural
 Case Study that Demonstrates the Importance of Synthon Flexibility
;
_journal_issue 2
_journal_name_full 'Crystal Growth &amp; Design'
_journal_page_first 159
_journal_paper_doi 10.1021/cg025593z
_journal_volume 3
_journal_year 2003
_chemical_formula_sum 'C16 H17 Cl N2 O3'
_chemical_formula_weight 320.77
_chemical_melting_point 392.0(10)
_chemical_name_systematic
; 
 4-Chlorobenzamide : 3-Dimethylaminobenzoic acid
;
_space_group_IT_number 2
_symmetry_cell_setting triclinic
_symmetry_space_group_name_Hall '-P 1'
_symmetry_space_group_name_H-M 'P -1'
_atom_sites_solution_hydrogens 'difmap, except for methyl H's, which were calculated'
_atom_sites_solution_primary direct
_atom_sites_solution_secondary difmap
_audit_creation_method SHELXL-97
_cell_angle_alpha 88.638(4)
_cell_angle_beta 80.875(4)
_cell_angle_gamma 77.463(4)
_cell_formula_units_Z 2
_cell_length_a 7.1732(13)
_cell_length_b 8.3689(17)
_cell_length_c 12.997(3)
_cell_measurement_reflns_used 640
_cell_measurement_temperature 203(2)
_cell_measurement_theta_max 26.578
_cell_measurement_theta_min 2.591
_cell_volume 751.9(3)
_computing_cell_refinement 'Bruker SMART'
_computing_data_collection 'Bruker SMART'
_computing_data_reduction 'Bruker SHELXTL'
_computing_molecular_graphics 'Bruker SHELXTL'
_computing_publication_material 'Bruker SHELXTL'
_computing_structure_refinement 'SHELXL-97 (Sheldrick, 1997)'
_computing_structure_solution 'SHELXS-97 (Sheldrick, 1990)'
_diffrn_ambient_temperature 203(2)
_diffrn_measured_fraction_theta_full 0.903
_diffrn_measured_fraction_theta_max 0.903
_diffrn_measurement_device_type 'CCD area detector'
_diffrn_measurement_method 'phi and omega scans'
_diffrn_radiation_monochromator graphite
_diffrn_radiation_source 'fine-focus sealed tube'
_diffrn_radiation_type MoK\a
_diffrn_radiation_wavelength 0.71073
_diffrn_reflns_av_R_equivalents 0.0309
_diffrn_reflns_av_sigmaI/netI 0.0834
_diffrn_reflns_limit_h_max 9
_diffrn_reflns_limit_h_min -9
_diffrn_reflns_limit_k_max 10
_diffrn_reflns_limit_k_min -11
_diffrn_reflns_limit_l_max 16
_diffrn_reflns_limit_l_min -15
_diffrn_reflns_number 5256
_diffrn_reflns_theta_full 28.28
_diffrn_reflns_theta_max 28.28
_diffrn_reflns_theta_min 1.59
_exptl_absorpt_coefficient_mu 0.268
_exptl_absorpt_correction_T_max 0.9533
_exptl_absorpt_correction_T_min 0.9433
_exptl_absorpt_correction_type SADABS
_exptl_crystal_colour 'pale yellow'
_exptl_crystal_density_diffrn 1.417
_exptl_crystal_density_method 'not measured'
_exptl_crystal_description 'irregualr prisms'
_exptl_crystal_F_000 336
_exptl_crystal_size_max 0.22
_exptl_crystal_size_mid 0.20
_exptl_crystal_size_min 0.18
_refine_diff_density_max 0.287
_refine_diff_density_min -0.320
_refine_diff_density_rms 0.068
_refine_ls_extinction_coef 0.046(5)
_refine_ls_extinction_expression Fc^*^=kFc[1+0.001xFc^2^\l^3^/sin(2\q)]^-1/4^
_refine_ls_extinction_method SHELXL
_refine_ls_goodness_of_fit_ref 0.911
_refine_ls_hydrogen_treatment 'riding model'
_refine_ls_matrix_type full
_refine_ls_number_parameters 200
_refine_ls_number_reflns 3371
_refine_ls_number_restraints 0
_refine_ls_restrained_S_all 0.911
_refine_ls_R_factor_all 0.1014
_refine_ls_R_factor_gt 0.0545
_refine_ls_shift/su_max 0.007
_refine_ls_shift/su_mean 0.001
_refine_ls_structure_factor_coef Fsqd
_refine_ls_weighting_details 'calc w=1/[\s^2^(Fo^2^)+(0.0761P)^2^+0.0000P] where P=(Fo^2^+2Fc^2^)/3'
_refine_ls_weighting_scheme calc
_refine_ls_wR_factor_gt 0.1277
_refine_ls_wR_factor_ref 0.1513
_reflns_number_gt 1815
_reflns_number_total 3371
_reflns_threshold_expression >2sigma(I)
_cod_data_source_file cg025593zsi20021231_034111.cif
_cod_data_source_block 32
_cod_depositor_comments
;
The following automatic conversions were performed:

'_chemical_melting_point' value '391-393' was changed to '392.0(10)'
- the average value was taken and precision was
estimated.

'_symmetry_cell_setting' value 'Triclinic' changed to
'triclinic' according to
/home/saulius/struct/CIF-dictionaries/cif_core.dic dictionary named
'cif_core.dic' version 2.4.1 from 2010-06-29.

Automatic conversion script
Id: cif_fix_values 1715 2011-07-08 13:25:40Z adriana 
;
_cod_original_cell_volume 752.0(3)
_cod_original_sg_symbol_H-M P-1
_cod_database_code 4505662

loop_
_symmetry_equiv_pos_as_xyz
'x, y, z'
'-x, -y, -z'

loop_
_atom_site_label
_atom_site_type_symbol
_atom_site_fract_x
_atom_site_fract_y
_atom_site_fract_z
_atom_site_U_iso_or_equiv
_atom_site_adp_type
_atom_site_occupancy
_atom_site_symmetry_multiplicity
_atom_site_calc_flag
_atom_site_refinement_flags
C1 C -0.5540(4) 0.2198(3) 0.4790(2) 0.0273(6) Uani 1 1 d .
C2 C -0.5927(4) 0.2307(3) 0.5864(2) 0.0334(7) Uani 1 1 d .
H2 H -0.7019 0.2012 0.6278 0.040 Uiso 1 1 d R
C3 C -0.4748(4) 0.2934(3) 0.6411(2) 0.0349(7) Uani 1 1 d .
H3 H -0.4943 0.2961 0.7180 0.042 Uiso 1 1 d R
Cl4 Cl -0.17002(11) 0.42615(10) 0.65586(7) 0.0490(3) Uani 1 1 d .
C4 C -0.3172(4) 0.3460(3) 0.5875(2) 0.0340(7) Uani 1 1 d .
C5 C -0.2764(4) 0.3368(3) 0.4799(2) 0.0335(7) Uani 1 1 d .
H5 H -0.1580 0.3840 0.4390 0.040 Uiso 1 1 d R
C6 C -0.3945(4) 0.2719(3) 0.4263(2) 0.0308(6) Uani 1 1 d .
H6 H -0.3597 0.2676 0.3438 0.037 Uiso 1 1 d R
O7 O -0.6308(3) 0.1403(2) 0.31951(15) 0.0377(5) Uani 1 1 d .
C7 C -0.6760(4) 0.1529(3) 0.4153(2) 0.0279(6) Uani 1 1 d .
N7 N -0.8334(3) 0.1081(3) 0.46395(18) 0.0365(6) Uani 1 1 d .
H71 H -0.9210 0.0682 0.4245 0.044 Uiso 1 1 d R
H72 H -0.8660 0.1084 0.5316 0.044 Uiso 1 1 d R
C11 C -1.0304(4) -0.1150(3) 0.1442(2) 0.0283(6) Uani 1 1 d .
C12 C -0.9087(4) -0.1900(3) 0.0571(2) 0.0310(6) Uani 1 1 d .
H12 H -0.7601 -0.1915 0.0550 0.037 Uiso 1 1 d R
C13 C -0.9817(4) -0.2561(4) -0.0219(2) 0.0335(7) Uani 1 1 d .
C14 C -1.1812(4) -0.2446(4) -0.0096(2) 0.0376(7) Uani 1 1 d .
H14 H -1.2596 -0.2881 -0.0591 0.045 Uiso 1 1 d R
C15 C -1.3018(4) -0.1664(4) 0.0767(2) 0.0410(8) Uani 1 1 d .
H15 H -1.4571 -0.1513 0.0818 0.049 Uiso 1 1 d R
C16 C -1.2289(4) -0.1016(4) 0.1546(2) 0.0359(7) Uani 1 1 d .
H16 H -1.3336 -0.0469 0.2150 0.043 Uiso 1 1 d R
O17 O -0.7728(2) -0.0252(2) 0.19773(14) 0.0378(5) Uani 1 1 d .
H17 H -0.7317 0.0339 0.2443 0.045 Uiso 1 1 d R
C17 C -0.9506(4) -0.0442(3) 0.2265(2) 0.0304(6) Uani 1 1 d .
O18 O -1.0418(3) -0.0070(2) 0.31358(14) 0.0381(5) Uani 1 1 d .
N19 N -0.8607(3) -0.3263(3) -0.11052(19) 0.0436(7) Uani 1 1 d .
C19 C -0.9363(5) -0.4115(4) -0.1844(2) 0.0433(8) Uani 1 1 d .
H193 H -0.8180 -0.4515 -0.2412 0.052 Uiso 1 1 d R
H192 H -1.0495 -0.3241 -0.2118 0.052 Uiso 1 1 d R
H191 H -0.9848 -0.5037 -0.1474 0.052 Uiso 1 1 d R
C20 C -0.6526(4) -0.3550(4) -0.1150(2) 0.0469(8) Uani 1 1 d .
H203 H -0.6171 -0.4379 -0.0559 0.056 Uiso 1 1 d R
H202 H -0.6268 -0.2457 -0.1020 0.056 Uiso 1 1 d R
H201 H -0.5873 -0.4326 -0.1786 0.056 Uiso 1 1 d R

loop_
_atom_site_aniso_label
_atom_site_aniso_U_11
_atom_site_aniso_U_22
_atom_site_aniso_U_33
_atom_site_aniso_U_23
_atom_site_aniso_U_13
_atom_site_aniso_U_12
C1 0.0299(13) 0.0227(14) 0.0295(15) -0.0021(12) -0.0046(11) -0.0058(11)
C2 0.0345(14) 0.0373(17) 0.0301(16) -0.0019(13) -0.0071(12) -0.0095(13)
C3 0.0433(16) 0.0329(16) 0.0301(16) -0.0044(13) -0.0105(13) -0.0076(13)
Cl4 0.0552(5) 0.0449(5) 0.0568(6) -0.0072(4) -0.0268(4) -0.0183(4)
C4 0.0399(15) 0.0250(15) 0.0406(18) -0.0028(13) -0.0158(13) -0.0075(12)
C5 0.0331(14) 0.0288(15) 0.0404(18) -0.0004(14) -0.0088(12) -0.0086(12)
C6 0.0336(14) 0.0281(15) 0.0307(15) -0.0025(13) -0.0055(11) -0.0060(12)
O7 0.0432(11) 0.0453(13) 0.0292(11) -0.0041(10) -0.0048(9) -0.0200(10)
C7 0.0294(13) 0.0236(14) 0.0312(16) -0.0022(12) -0.0059(11) -0.0055(11)
N7 0.0343(12) 0.0513(16) 0.0289(13) -0.0082(12) -0.0032(10) -0.0208(11)
C11 0.0350(14) 0.0317(16) 0.0222(14) 0.0018(12) -0.0080(11) -0.0130(12)
C12 0.0350(14) 0.0349(16) 0.0264(15) -0.0028(13) -0.0059(11) -0.0141(13)
C13 0.0419(15) 0.0363(17) 0.0255(15) -0.0034(13) -0.0070(12) -0.0140(13)
C14 0.0404(16) 0.0468(19) 0.0312(17) -0.0003(15) -0.0087(13) -0.0197(14)
C15 0.0356(15) 0.056(2) 0.0351(17) 0.0001(16) -0.0069(13) -0.0178(14)
C16 0.0352(15) 0.0442(18) 0.0311(16) -0.0011(14) -0.0068(12) -0.0130(13)
O17 0.0367(11) 0.0535(14) 0.0284(11) -0.0108(10) -0.0049(8) -0.0199(10)
C17 0.0345(15) 0.0317(16) 0.0270(16) 0.0003(13) -0.0075(12) -0.0094(12)
O18 0.0391(11) 0.0488(13) 0.0276(11) -0.0097(10) -0.0018(9) -0.0139(10)
N19 0.0431(14) 0.0563(17) 0.0347(15) -0.0202(13) -0.0053(11) -0.0159(13)
C19 0.061(2) 0.0411(18) 0.0319(17) -0.0112(15) -0.0074(14) -0.0191(16)
C20 0.0449(17) 0.054(2) 0.0397(19) -0.0163(16) -0.0041(14) -0.0064(16)

loop_
_atom_type_symbol
_atom_type_description
_atom_type_scat_dispersion_real
_atom_type_scat_dispersion_imag
_atom_type_scat_source
C C 0.0033 0.0016 'International Tables Vol C Tables 4.2.6.8 and 6.1.1.4'
H H 0.0000 0.0000 'International Tables Vol C Tables 4.2.6.8 and 6.1.1.4'
N N 0.0061 0.0033 'International Tables Vol C Tables 4.2.6.8 and 6.1.1.4'
O O 0.0106 0.0060 'International Tables Vol C Tables 4.2.6.8 and 6.1.1.4'
Cl Cl 0.1484 0.1585 'International Tables Vol C Tables 4.2.6.8 and 6.1.1.4'

loop_
_geom_angle_atom_site_label_1
_geom_angle_atom_site_label_2
_geom_angle_atom_site_label_3
_geom_angle
C2 C1 C6 119.4(2)
C2 C1 C7 123.1(3)
C6 C1 C7 117.5(2)
C3 C2 C1 120.6(3)
C2 C3 C4 119.4(3)
C5 C4 C3 121.0(3)
C5 C4 Cl4 119.5(2)
C3 C4 Cl4 119.5(2)
C6 C5 C4 118.9(3)
C5 C6 C1 120.7(3)
O7 C7 N7 121.1(3)
O7 C7 C1 120.4(2)
N7 C7 C1 118.4(2)
C12 C11 C16 120.7(2)
C12 C11 C17 120.3(2)
C16 C11 C17 119.0(2)
C11 C12 C13 121.1(2)
N19 C13 C14 121.3(2)
N19 C13 C12 121.0(2)
C14 C13 C12 117.7(3)
C15 C14 C13 120.7(3)
C16 C15 C14 121.4(3)
C15 C16 C11 118.4(3)
O18 C17 O17 123.0(2)
O18 C17 C11 123.1(2)
O17 C17 C11 113.9(2)
C13 N19 C19 119.6(2)
C13 N19 C20 119.7(2)
C19 N19 C20 118.5(2)

loop_
_geom_bond_atom_site_label_1
_geom_bond_atom_site_label_2
_geom_bond_distance
C1 C2 1.380(4)
C1 C6 1.387(4)
C1 C7 1.492(3)
C2 C3 1.377(4)
C3 C4 1.382(4)
Cl4 C4 1.728(3)
C4 C5 1.382(4)
C5 C6 1.379(4)
O7 C7 1.237(3)
C7 N7 1.327(3)
C11 C12 1.386(4)
C11 C16 1.389(4)
C11 C17 1.482(3)
C12 C13 1.400(4)
C13 N19 1.385(4)
C13 C14 1.397(4)
C14 C15 1.385(4)
C15 C16 1.382(4)
O17 C17 1.313(3)
C17 O18 1.224(3)
N19 C19 1.446(3)
N19 C20 1.451(4)

loop_
_geom_hbond_atom_site_label_D
_geom_hbond_atom_site_label_H
_geom_hbond_atom_site_label_A
_geom_hbond_distance_DH
_geom_hbond_distance_HA
_geom_hbond_distance_DA
_geom_hbond_angle_DHA
_geom_hbond_site_symmetry_A
N7 H71 O18 0.99 1.98 2.937(3) 164.6 .
N7 H72 O18 0.87 2.22 3.045(3) 156.4 2_356
O17 H17 O7 0.91 1.68 2.586(3) 172.9 .

loop_
_cod_related_entry_id
_cod_related_entry_database
_cod_related_entry_code
1 ChemSpider 30661527
